data_4336125
loop_
_publ_author_name
'Raquel Belda'
'Javier Pitarch-Jarque'
'Conxa Soriano'
'Jos\'e M. Llinares'
'Salvador Blasco'
'Jes\'us Ferrando-Soria'
'Enrique Garc\'ia-Espa\~na'

_publ_contact_author_email enrique.garcia-es@uv.es
_publ_contact_author_name 'Enrique Garc\'ia-Espa\~na'
_publ_contact_author_phone '+34 963 544879'
_publ_section_title
;
 Intermolecular Binding Modes in a Novel [1 + 1] Condensation 1H-Pyrazole
 Azamacrocycle: A Solution and Solid State Study with Evidence for CO2
 Fixation
;
_journal_name_full 'Inorganic Chemistry'
_journal_page_first 10795
_journal_page_last 10803
_journal_paper_doi 10.1021/ic400645t
_journal_volume 52
_journal_year 2013
_chemical_formula_moiety '4(C28 H55 Cu2 N12), 12(Cl O4), 15(H2 O)'
_chemical_formula_sum 'C112 H250 Cl12 Cu8 N48 O63'
_chemical_formula_weight 4211.32
_chemical_name_common 'compound 1'
_space_group_IT_number 14
_symmetry_cell_setting monoclinic
_symmetry_space_group_name_Hall '-P 2ybc'
_symmetry_space_group_name_H-M 'P 1 21/c 1'
_atom_sites_solution_hydrogens geom
_atom_sites_solution_primary direct
_atom_sites_solution_secondary difmap
_audit_creation_method SHELXL-97
_audit_update_record
;
2013-06-24 # Formatted by publCIF
;
_cell_angle_alpha 90.00
_cell_angle_beta 91.9950(10)
_cell_angle_gamma 90.00
_cell_formula_units_Z 1
_cell_length_a 13.4590(2)
_cell_length_b 17.8670(4)
_cell_length_c 18.5920(4)
_cell_measurement_reflns_used 14766
_cell_measurement_temperature 298(2)
_cell_measurement_theta_max 27.103
_cell_measurement_theta_min 0.998
_cell_volume 4468.14(15)
_computing_cell_refinement 'HKL Scalepack (Otwinowski & Minor 1997)'
_computing_data_collection 'Collect (Bruker AXS BV, 1997-2004)'
_computing_data_reduction 'HKL Denzo and Scalepack (Otwinowski & Minor 1997)'
_computing_molecular_graphics Mercury
_computing_structure_refinement 'SHELXL-97 (Sheldrick, 1997)'
_computing_structure_solution Sir92(Altomare,Giacovazzo,1993)
_diffrn_ambient_temperature 298(2)
_diffrn_detector_area_resol_mean 9
_diffrn_measured_fraction_theta_full 0.986
_diffrn_measured_fraction_theta_max 0.986
_diffrn_measurement_device '95mm CCD camera on \k-goniostat'
_diffrn_measurement_device_type KappaCCD
_diffrn_measurement_method CCD
_diffrn_radiation_monochromator 'horizonally mounted graphite crystal'
_diffrn_radiation_source 'fine-focus sealed tube'
_diffrn_radiation_type MoK\a
_diffrn_radiation_wavelength 0.71073
_diffrn_reflns_av_R_equivalents 0.0527
_diffrn_reflns_av_sigmaI/netI 0.0606
_diffrn_reflns_limit_h_max 12
_diffrn_reflns_limit_h_min -17
_diffrn_reflns_limit_k_max 22
_diffrn_reflns_limit_k_min -22
_diffrn_reflns_limit_l_max 22
_diffrn_reflns_limit_l_min -23
_diffrn_reflns_number 27627
_diffrn_reflns_theta_full 27.28
_diffrn_reflns_theta_max 27.28
_diffrn_reflns_theta_min 1.51
_exptl_absorpt_coefficient_mu 1.209
_exptl_absorpt_correction_T_max 0.4445
_exptl_absorpt_correction_T_min 0.4350
_exptl_absorpt_correction_type cylinder
_exptl_absorpt_process_details
;
Interpolation using  Int.Tab. Vol. C (1992) p. 523,Tab. 6.3.3.3
for values of muR in the range 0-2.5, and Int.Tab. Vol.II (1959)
p.302; Table 5.3.6 B for muR in the range 2.6-10.0.
The interpolation procedure of C.W.Dwiggins Jr (Acta Cryst.(1975)
A31,146-148) is used with some modification.
;
_exptl_crystal_colour blue
_exptl_crystal_density_diffrn 1.565
_exptl_crystal_description block
_exptl_crystal_F_000 2198
_exptl_crystal_size_max 0.4
_exptl_crystal_size_mid 0.38
_exptl_crystal_size_min 0.2
_exptl_crystal_size_rad 0.4000
_refine_diff_density_max 0.406
_refine_diff_density_min -0.423
_refine_diff_density_rms 0.067
_refine_ls_extinction_method none
_refine_ls_goodness_of_fit_ref 1.052
_refine_ls_hydrogen_treatment refU
_refine_ls_matrix_type full
_refine_ls_number_parameters 677
_refine_ls_number_reflns 9884
_refine_ls_number_restraints 202
_refine_ls_restrained_S_all 1.082
_refine_ls_R_factor_all 0.1113
_refine_ls_R_factor_gt 0.0591
_refine_ls_shift/su_max 0.001
_refine_ls_shift/su_mean 0.000
_refine_ls_structure_factor_coef Fsqd
_refine_ls_weighting_details 'calc w=1/[\s^2^(Fo^2^)+(0.0778P)^2^+3.9232P] where P=(Fo^2^+2Fc^2^)/3'
_refine_ls_weighting_scheme calc
_refine_ls_wR_factor_gt 0.1445
_refine_ls_wR_factor_ref 0.1770
_reflns_number_gt 5938
_reflns_number_total 9884
_reflns_threshold_expression >2sigma(I)
_cod_data_source_file ic400645t_si_002_2.cif
_cod_data_source_block Compound1
_cod_original_sg_symbol_Hall -P2ybc
_cod_database_code 4336125
_exptl_absorpt_correction_t_ave 0.4400

loop_
_symmetry_equiv_pos_as_xyz
'x, y, z'
'-x, y+1/2, -z+1/2'
'-x, -y, -z'
'x, -y-1/2, z-1/2'

loop_
_atom_site_label
_atom_site_type_symbol
_atom_site_fract_x
_atom_site_fract_y
_atom_site_fract_z
_atom_site_U_iso_or_equiv
_atom_site_adp_type
_atom_site_occupancy
_atom_site_symmetry_multiplicity
_atom_site_calc_flag
_atom_site_refinement_flags
_atom_site_disorder_assembly
_atom_site_disorder_group
Cu2 Cu 0.72504(4) 0.91871(3) 0.09823(3) 0.05640(17) Uani 1 1 d . . .
Cu1 Cu 0.79284(4) 1.12968(3) 0.14016(3) 0.05525(17) Uani 1 1 d . . .
Cl1 Cl 0.48887(16) 0.17697(9) 0.38542(10) 0.1070(6) Uani 1 1 d DU . .
Cl4 Cl 0.70831(14) 0.41160(11) 0.23589(11) 0.1101(6) Uani 1 1 d . . .
N6 N 0.8728(2) 1.0383(2) 0.14476(19) 0.0555(8) Uani 1 1 d . . .
C12 C 0.9203(3) 0.9228(3) 0.1644(3) 0.0647(12) Uani 1 1 d . . .
N12 N 0.6664(2) 1.07575(19) 0.1381(2) 0.0549(8) Uani 1 1 d . . .
N5 N 0.8479(2) 0.9657(2) 0.1349(2) 0.0590(9) Uani 1 1 d . . .
N7 N 0.6949(3) 1.2160(2) 0.1596(2) 0.0625(9) Uani 1 1 d . . .
H7 H 0.7273 1.2513 0.1868 0.075 Uiso 1 1 calc R . .
N4 N 0.7953(3) 0.8241(2) 0.1518(2) 0.0746(11) Uani 1 1 d . . .
H4 H 0.7874 0.7831 0.1232 0.090 Uiso 1 1 calc R . .
N10 N 0.5853(3) 0.8736(2) 0.0844(2) 0.0657(10) Uani 1 1 d . . .
H10 H 0.5890 0.8244 0.0968 0.079 Uiso 1 1 calc R . .
N1 N 0.9116(3) 1.1663(2) 0.2108(2) 0.0683(10) Uani 1 1 d . . .
H1 H 0.9284 1.2136 0.1977 0.082 Uiso 1 1 calc R . .
C28 C 0.5925(3) 1.1052(3) 0.1752(2) 0.0587(10) Uani 1 1 d . . .
C20 C 0.7972(3) 1.0458(3) -0.0258(3) 0.0624(11) Uani 1 1 d . . .
H20A H 0.7523 1.0454 0.0138 0.075 Uiso 1 1 calc R . .
H20B H 0.7588 1.0577 -0.0694 0.075 Uiso 1 1 calc R . .
N8 N 0.8391(3) 1.1674(2) 0.0325(2) 0.0638(9) Uani 1 1 d . . .
H8 H 0.8928 1.1974 0.0415 0.077 Uiso 1 1 calc R . .
C26 C 0.5519(3) 0.9909(3) 0.1456(2) 0.0578(10) Uani 1 1 d . . .
C25 C 0.5165(3) 0.9112(3) 0.1342(3) 0.0720(13) Uani 1 1 d . . .
H25A H 0.5166 0.8849 0.1798 0.086 Uiso 1 1 calc R . .
H25B H 0.4494 0.9110 0.1135 0.086 Uiso 1 1 calc R . .
C17 C 0.7282(4) 1.2778(3) 0.0408(3) 0.0797(14) Uani 1 1 d . . .
H17A H 0.7840 1.3005 0.0671 0.096 Uiso 1 1 calc R . .
H17B H 0.6983 1.3159 0.0098 0.096 Uiso 1 1 calc R . .
N9 N 0.7737(3) 0.9074(2) -0.0131(2) 0.0641(10) Uani 1 1 d . . .
H9 H 0.8117 0.8652 -0.0127 0.077 Uiso 1 1 calc R . .
C13 C 0.9952(3) 0.9691(3) 0.1923(3) 0.0693(13) Uani 1 1 d . . .
H13 H 1.0550 0.9547 0.2146 0.083 Uiso 1 1 calc R . .
C2 C 0.8814(4) 1.1687(3) 0.2867(3) 0.0738(13) Uani 1 1 d . . .
H2A H 0.8302 1.2064 0.2915 0.089 Uiso 1 1 calc R . .
H2B H 0.9381 1.1832 0.3172 0.089 Uiso 1 1 calc R . .
C1 C 0.9982(3) 1.1173(3) 0.1993(3) 0.0718(13) Uani 1 1 d . . .
H1A H 1.0400 1.1150 0.2428 0.086 Uiso 1 1 calc R . .
H1B H 1.0374 1.1372 0.1610 0.086 Uiso 1 1 calc R . .
N11 N 0.6415(2) 1.00552(19) 0.1197(2) 0.0560(8) Uani 1 1 d . . .
C3 C 0.8423(4) 1.0939(3) 0.3123(3) 0.0735(13) Uani 1 1 d . . .
H3A H 0.7873 1.0783 0.2806 0.088 Uiso 1 1 calc R . .
H3B H 0.8944 1.0566 0.3095 0.088 Uiso 1 1 calc R . .
C14 C 0.9619(3) 1.0406(3) 0.1798(2) 0.0623(11) Uani 1 1 d . . .
O42 O 0.6110(5) 0.3982(5) 0.2138(4) 0.198(4) Uani 1 1 d . . .
C19 C 0.8763(4) 1.1059(3) -0.0124(3) 0.0715(13) Uani 1 1 d . . .
H19A H 0.9343 1.0836 0.0113 0.086 Uiso 1 1 calc R . .
H19B H 0.8963 1.1260 -0.0582 0.086 Uiso 1 1 calc R . .
C15 C 0.6135(4) 1.1838(3) 0.2024(3) 0.0686(12) Uani 1 1 d . . .
H15A H 0.5541 1.2144 0.1969 0.082 Uiso 1 1 calc R . .
H15B H 0.6334 1.1825 0.2530 0.082 Uiso 1 1 calc R . .
C27 C 0.5182(3) 1.0530(3) 0.1813(2) 0.0629(11) Uani 1 1 d . . .
H27 H 0.4585 1.0584 0.2043 0.075 Uiso 1 1 calc R . .
C21 C 0.8431(3) 0.9688(3) -0.0333(3) 0.0720(13) Uani 1 1 d . . .
H21A H 0.8620 0.9616 -0.0827 0.086 Uiso 1 1 calc R . .
H21B H 0.9030 0.9659 -0.0028 0.086 Uiso 1 1 calc R . .
C23 C 0.6156(4) 0.8421(3) -0.0447(3) 0.0789(14) Uani 1 1 d . . .
H23A H 0.6467 0.7985 -0.0226 0.095 Uiso 1 1 calc R . .
H23B H 0.5758 0.8252 -0.0861 0.095 Uiso 1 1 calc R . .
C8 C 0.6643(5) 0.8674(3) 0.3304(3) 0.0894(17) Uani 1 1 d . . .
H8A H 0.6057 0.8392 0.3154 0.107 Uiso 1 1 calc R . .
H8B H 0.7005 0.8387 0.3670 0.107 Uiso 1 1 calc R . .
C11 C 0.9041(4) 0.8407(3) 0.1609(3) 0.0839(16) Uani 1 1 d . . .
H11A H 0.9304 0.8175 0.2047 0.101 Uiso 1 1 calc R . .
H11B H 0.9390 0.8200 0.1207 0.101 Uiso 1 1 calc R . .
C4 C 0.8076(5) 1.0976(3) 0.3887(3) 0.0837(15) Uani 1 1 d . . .
H4A H 0.8594 1.1192 0.4199 0.100 Uiso 1 1 calc R . .
H4B H 0.7491 1.1291 0.3907 0.100 Uiso 1 1 calc R . .
N3 N 0.6344(5) 0.9383(3) 0.3604(3) 0.1096(17) Uani 1 1 d U . .
H3C H 0.6881 0.9684 0.3633 0.132 Uiso 1 1 calc R . .
H3D H 0.5900 0.9597 0.3295 0.132 Uiso 1 1 calc R . .
C18 C 0.7671(4) 1.2147(3) -0.0062(3) 0.0758(14) Uani 1 1 d . . .
H18A H 0.7116 1.1841 -0.0233 0.091 Uiso 1 1 calc R . .
H18B H 0.7979 1.2362 -0.0478 0.091 Uiso 1 1 calc R . .
C22 C 0.6959(4) 0.8939(3) -0.0702(3) 0.0808(14) Uani 1 1 d . . .
H22A H 0.7262 0.8721 -0.1119 0.097 Uiso 1 1 calc R . .
H22B H 0.6663 0.9413 -0.0848 0.097 Uiso 1 1 calc R . .
C16 C 0.6525(4) 1.2524(3) 0.0940(3) 0.0733(13) Uani 1 1 d . . .
H16A H 0.6141 1.2956 0.1082 0.088 Uiso 1 1 calc R . .
H16B H 0.6071 1.2177 0.0699 0.088 Uiso 1 1 calc R . .
C9 C 0.7305(5) 0.8792(3) 0.2654(3) 0.0829(15) Uani 1 1 d . . .
H9A H 0.7003 0.9170 0.2342 0.099 Uiso 1 1 calc R . .
H9B H 0.7946 0.8983 0.2826 0.099 Uiso 1 1 calc R . .
O43 O 0.7171(5) 0.4699(3) 0.2845(3) 0.142(2) Uani 1 1 d . . .
C6 C 0.6661(6) 0.9537(6) 0.4850(4) 0.146(3) Uani 1 1 d DU . .
H6A H 0.7093 0.9102 0.4888 0.175 Uiso 1 1 calc R . .
H6B H 0.6316 0.9563 0.5298 0.175 Uiso 1 1 calc R . .
C24 C 0.5475(4) 0.8780(3) 0.0088(3) 0.0791(14) Uani 1 1 d . . .
H24A H 0.5380 0.9302 -0.0040 0.095 Uiso 1 1 calc R . .
H24B H 0.4831 0.8536 0.0050 0.095 Uiso 1 1 calc R . .
O2 O 0.2497(9) 0.1129(6) 0.2882(9) 0.334(8) Uani 1 1 d D . .
H21W H 0.2638(9) 0.0757(8) 0.2614(9) 0.400 Uiso 1 1 d RD . .
H22W H 0.3030(12) 0.1374(7) 0.2881(9) 0.400 Uiso 1 1 d RD . .
N2 N 0.7840(5) 1.0213(3) 0.4133(3) 0.1103(18) Uani 1 1 d DU . .
H2N H 0.8402(14) 0.9962(7) 0.4185(3) 0.132 Uiso 1 1 d RD . .
C10 C 0.7469(5) 0.8090(3) 0.2218(3) 0.0886(17) Uani 1 1 d . . .
H10A H 0.7883 0.7747 0.2501 0.106 Uiso 1 1 calc R . .
H10B H 0.6833 0.7848 0.2121 0.106 Uiso 1 1 calc R . .
C5 C 0.7312(8) 1.0178(4) 0.4848(4) 0.141(3) Uani 1 1 d DU . .
H5A H 0.7800 1.0141 0.5243 0.169 Uiso 1 1 calc R . .
H5B H 0.6929 1.0632 0.4912 0.169 Uiso 1 1 calc R . .
O4 O -0.0009(10) -0.0138(6) 0.4234(7) 0.315(7) Uani 1 1 d D . .
H41W H -0.0026(10) -0.0558(10) 0.4066(8) 0.378 Uiso 1 1 d RD . .
H42W H 0.0499(13) 0.0001(7) 0.4034(8) 0.378 Uiso 1 1 d RD . .
C7 C 0.5915(6) 0.9357(5) 0.4303(4) 0.128(2) Uani 1 1 d DU . .
H7A H 0.5371 0.9712 0.4322 0.154 Uiso 1 1 calc R . .
H7B H 0.5652 0.8861 0.4388 0.154 Uiso 1 1 calc R . .
O44 O 0.7670(6) 0.4235(6) 0.1794(5) 0.223(4) Uani 1 1 d . . .
O41 O 0.7470(8) 0.3489(4) 0.2667(5) 0.238(5) Uani 1 1 d . . .
O11 O 0.5179(17) 0.1042(9) 0.3946(13) 0.174(15) Uani 0.30 1 d PD A 1
O13 O 0.5696(14) 0.2300(10) 0.3905(11) 0.141(9) Uani 0.30 1 d PDU A 1
O12 O 0.4495(13) 0.1844(14) 0.3082(9) 0.161(11) Uani 0.30 1 d PDU A 1
O14 O 0.4035(13) 0.1999(10) 0.4240(9) 0.094(5) Uani 0.30 1 d PDU A 1
O15 O 0.4630(16) 0.2272(10) 0.3335(9) 0.107(6) Uani 0.30 1 d PDU A 2
O16 O 0.4751(18) 0.1984(12) 0.4525(8) 0.130(8) Uani 0.30 1 d PDU A 2
O17 O 0.439(2) 0.1101(12) 0.3682(13) 0.167(7) Uani 0.30 1 d PDU A 2
O18 O 0.5899(14) 0.1588(18) 0.3769(13) 0.238(15) Uani 0.30 1 d PDU A 2
O112 O 0.3874(10) 0.1934(9) 0.3868(10) 0.165(8) Uani 0.40 1 d PDU A 3
O111 O 0.5219(12) 0.1707(11) 0.4610(8) 0.135(6) Uani 0.40 1 d PDU A 3
O113 O 0.5153(15) 0.1128(6) 0.3529(8) 0.129(7) Uani 0.40 1 d PD A 3
O114 O 0.5412(14) 0.2395(8) 0.3594(9) 0.124(5) Uani 0.40 1 d PDU A 3
Cl3 Cl 0.0695(7) 0.2077(6) 0.5685(7) 0.122(3) Uani 0.25 1 d PD B 1
O34 O 0.0899(19) 0.1431(11) 0.5505(14) 0.100(8) Uani 0.25 1 d PDU B 1
O33 O 0.004(2) 0.2044(14) 0.6150(15) 0.210(15) Uani 0.25 1 d PDU B 1
O31 O 0.038(3) 0.2447(19) 0.5158(15) 0.25(2) Uani 0.25 1 d PDU B 1
O32 O 0.143(2) 0.2401(17) 0.5972(19) 0.232(17) Uani 0.25 1 d PDU B 1
Cl2 Cl 0.08895(17) 0.21269(13) 0.52216(18) 0.0922(7) Uani 0.75 1 d P C 2
O22 O 0.0696(5) 0.2834(4) 0.5474(6) 0.136(3) Uani 0.75 1 d P C 2
O21 O 0.1731(5) 0.2163(4) 0.4782(4) 0.135(3) Uani 0.75 1 d P C 2
O23 O 0.1208(10) 0.1576(10) 0.5765(9) 0.195(6) Uani 0.75 1 d P C 2
O24 O 0.0009(6) 0.1889(6) 0.4905(7) 0.194(5) Uani 0.75 1 d P C 2
O3 O -0.0535(5) 0.1762(3) 0.6782(4) 0.122(2) Uani 0.75 1 d PD D 2
H32W H -0.0426(5) 0.1796(3) 0.6358(9) 0.146 Uiso 0.75 1 d PRD D 2
H31W H -0.1032(11) 0.1483(6) 0.6786(4) 0.146 Uiso 0.75 1 d PRD D 2
O1 O 0.1170(12) 0.0922(11) 0.3710(7) 0.417(11) Uani 1 1 d DU . .
H12W H 0.0968(12) 0.1183(12) 0.4027(9) 0.500 Uiso 1 1 d RD . .
H11W H 0.1491(12) 0.0985(11) 0.3360(8) 0.500 Uiso 1 1 d RD . .

loop_
_atom_site_aniso_label
_atom_site_aniso_U_11
_atom_site_aniso_U_22
_atom_site_aniso_U_33
_atom_site_aniso_U_23
_atom_site_aniso_U_13
_atom_site_aniso_U_12
Cu2 0.0561(3) 0.0512(3) 0.0616(3) -0.0033(2) -0.0030(2) -0.0013(2)
Cu1 0.0511(3) 0.0532(3) 0.0613(3) -0.0022(2) 0.0002(2) -0.0079(2)
Cl1 0.1534(17) 0.0715(10) 0.0982(12) 0.0064(9) 0.0351(11) 0.0220(10)
Cl4 0.1078(12) 0.1003(12) 0.1235(14) -0.0452(11) 0.0228(11) -0.0112(10)
N6 0.0498(18) 0.059(2) 0.057(2) -0.0014(17) -0.0029(15) -0.0036(15)
C12 0.058(2) 0.071(3) 0.064(3) 0.002(2) -0.005(2) 0.014(2)
N12 0.0493(17) 0.0486(19) 0.067(2) -0.0063(16) 0.0084(16) -0.0012(15)
N5 0.0541(19) 0.060(2) 0.062(2) -0.0014(17) -0.0057(16) 0.0054(17)
N7 0.069(2) 0.050(2) 0.068(2) -0.0089(17) 0.0007(18) -0.0053(17)
N4 0.092(3) 0.050(2) 0.080(3) 0.0012(19) -0.017(2) 0.0037(19)
N10 0.066(2) 0.054(2) 0.076(3) -0.0025(19) -0.0019(19) -0.0113(17)
N1 0.065(2) 0.070(2) 0.068(3) 0.003(2) -0.0081(19) -0.0229(19)
C28 0.056(2) 0.060(3) 0.061(3) -0.005(2) 0.007(2) 0.002(2)
C20 0.056(2) 0.072(3) 0.060(3) 0.000(2) 0.006(2) -0.001(2)
N8 0.060(2) 0.067(2) 0.065(2) 0.0070(19) 0.0055(17) -0.0133(18)
C26 0.049(2) 0.063(3) 0.061(3) -0.004(2) 0.0050(19) -0.0099(19)
C25 0.059(3) 0.074(3) 0.084(4) -0.009(3) 0.016(2) -0.022(2)
C17 0.095(4) 0.061(3) 0.083(4) 0.009(3) -0.001(3) -0.007(3)
N9 0.065(2) 0.067(2) 0.061(2) -0.0075(18) 0.0035(18) 0.0100(18)
C13 0.050(2) 0.088(4) 0.069(3) 0.002(3) -0.007(2) 0.005(2)
C2 0.080(3) 0.075(3) 0.066(3) -0.008(2) -0.008(2) -0.015(3)
C1 0.047(2) 0.096(4) 0.071(3) 0.001(3) -0.008(2) -0.014(2)
N11 0.0470(17) 0.053(2) 0.068(2) -0.0085(17) 0.0077(16) -0.0065(15)
C3 0.086(3) 0.074(3) 0.061(3) -0.009(2) 0.008(2) -0.013(3)
C14 0.045(2) 0.083(3) 0.058(3) 0.002(2) -0.0004(18) -0.006(2)
O42 0.115(4) 0.271(9) 0.209(7) -0.120(7) 0.006(4) -0.044(5)
C19 0.068(3) 0.078(3) 0.069(3) 0.002(3) 0.023(2) -0.006(2)
C15 0.072(3) 0.063(3) 0.071(3) -0.009(2) 0.015(2) 0.005(2)
C27 0.049(2) 0.074(3) 0.067(3) -0.003(2) 0.013(2) -0.005(2)
C21 0.062(3) 0.084(3) 0.071(3) -0.008(3) 0.014(2) 0.004(2)
C23 0.086(3) 0.076(3) 0.074(3) -0.013(3) -0.012(3) -0.004(3)
C8 0.102(4) 0.080(4) 0.086(4) 0.007(3) 0.007(3) -0.023(3)
C11 0.082(3) 0.071(3) 0.097(4) 0.007(3) -0.016(3) 0.022(3)
C4 0.109(4) 0.072(3) 0.071(3) -0.008(3) 0.010(3) -0.014(3)
N3 0.140(5) 0.097(4) 0.094(4) 0.010(3) 0.033(3) -0.016(3)
C18 0.085(3) 0.075(3) 0.068(3) 0.014(3) 0.006(3) -0.004(3)
C22 0.089(4) 0.086(4) 0.067(3) -0.010(3) -0.007(3) -0.002(3)
C16 0.076(3) 0.064(3) 0.079(3) -0.002(3) -0.005(3) 0.004(2)
C9 0.103(4) 0.074(3) 0.071(3) 0.005(3) -0.006(3) -0.020(3)
O43 0.184(5) 0.107(4) 0.132(4) -0.053(3) -0.016(4) 0.008(4)
C6 0.148(7) 0.187(7) 0.106(5) 0.029(6) 0.049(4) -0.021(6)
C24 0.069(3) 0.087(4) 0.080(4) -0.015(3) -0.021(3) -0.006(3)
O2 0.276(13) 0.202(9) 0.51(2) -0.087(12) -0.123(15) 0.029(9)
N2 0.181(5) 0.077(3) 0.076(3) -0.010(2) 0.049(3) -0.023(3)
C10 0.120(5) 0.063(3) 0.082(4) 0.019(3) -0.013(3) -0.011(3)
C5 0.260(9) 0.089(5) 0.078(4) -0.007(3) 0.057(5) -0.019(5)
O4 0.346(14) 0.201(9) 0.394(16) 0.092(10) -0.058(14) 0.056(10)
C7 0.147(6) 0.130(6) 0.111(5) 0.012(5) 0.045(4) -0.017(5)
O44 0.189(7) 0.314(11) 0.171(7) -0.080(7) 0.091(6) -0.058(7)
O41 0.329(12) 0.104(5) 0.270(10) -0.031(5) -0.118(9) 0.046(6)
O11 0.18(2) 0.125(18) 0.23(3) 0.11(2) 0.07(2) 0.097(16)
O13 0.22(2) 0.082(12) 0.116(17) 0.011(11) -0.064(16) -0.015(11)
O12 0.123(16) 0.24(3) 0.119(17) -0.028(18) 0.011(12) 0.09(2)
O14 0.109(9) 0.099(8) 0.075(8) 0.004(7) 0.032(8) 0.001(8)
O15 0.135(15) 0.098(12) 0.087(12) 0.002(9) 0.006(12) 0.069(12)
O16 0.15(2) 0.16(2) 0.085(11) 0.004(12) 0.032(14) 0.006(18)
O17 0.176(11) 0.153(9) 0.172(12) -0.027(9) 0.004(9) -0.039(8)
O18 0.19(2) 0.37(4) 0.16(2) 0.08(3) 0.026(19) 0.13(3)
O112 0.160(10) 0.126(12) 0.20(2) 0.008(14) -0.116(13) 0.041(11)
O111 0.114(13) 0.166(18) 0.124(6) 0.007(11) -0.008(9) -0.013(11)
O113 0.23(2) 0.041(6) 0.122(12) 0.000(7) 0.065(13) 0.008(8)
O114 0.164(9) 0.110(8) 0.100(9) 0.019(7) 0.053(8) -0.004(7)
Cl3 0.111(7) 0.117(7) 0.140(8) 0.010(7) 0.025(6) 0.050(6)
O34 0.117(11) 0.070(9) 0.114(11) 0.018(8) 0.011(9) 0.006(8)
O33 0.20(3) 0.21(3) 0.24(3) 0.01(2) 0.14(3) 0.04(2)
O31 0.24(2) 0.25(2) 0.25(2) 0.004(10) 0.012(10) 0.015(10)
O32 0.18(3) 0.20(3) 0.31(5) 0.00(3) -0.05(3) 0.04(3)
Cl2 0.0705(13) 0.0705(13) 0.136(2) 0.0182(15) 0.0091(14) 0.0088(10)
O22 0.097(4) 0.074(4) 0.239(9) -0.030(5) 0.031(5) -0.010(3)
O21 0.111(5) 0.119(5) 0.179(7) 0.033(5) 0.049(5) 0.024(4)
O23 0.159(10) 0.202(14) 0.222(15) 0.062(10) -0.032(9) 0.043(10)
O24 0.113(5) 0.169(8) 0.294(13) -0.092(8) -0.065(7) -0.008(5)
O3 0.132(5) 0.093(4) 0.141(6) 0.020(4) 0.022(4) 0.007(4)
O1 0.40(2) 0.64(3) 0.199(12) 0.005(15) -0.113(13) 0.10(2)

loop_
_atom_type_symbol
_atom_type_description
_atom_type_scat_dispersion_real
_atom_type_scat_dispersion_imag
_atom_type_scat_source
C C 0.0033 0.0016 'International Tables Vol C Tables 4.2.6.8 and 6.1.1.4'
N N 0.0061 0.0033 'International Tables Vol C Tables 4.2.6.8 and 6.1.1.4'
Cu Cu 0.3201 1.2651 'International Tables Vol C Tables 4.2.6.8 and 6.1.1.4'
Cl Cl 0.1484 0.1585 'International Tables Vol C Tables 4.2.6.8 and 6.1.1.4'
H H 0.0000 0.0000 'International Tables Vol C Tables 4.2.6.8 and 6.1.1.4'
O O 0.0106 0.0060 'International Tables Vol C Tables 4.2.6.8 and 6.1.1.4'

loop_
_geom_angle_atom_site_label_1
_geom_angle_atom_site_label_2
_geom_angle_atom_site_label_3
_geom_angle
N5 Cu2 N11 94.18(14)
N5 Cu2 N10 166.25(16)
N11 Cu2 N10 78.90(14)
N5 Cu2 N4 79.88(15)
N11 Cu2 N4 140.10(17)
N10 Cu2 N4 97.73(16)
N5 Cu2 N9 95.27(15)
N11 Cu2 N9 117.06(15)
N10 Cu2 N9 98.46(15)
N4 Cu2 N9 102.80(16)
N12 Cu1 N6 93.84(14)
N12 Cu1 N7 79.12(14)
N6 Cu1 N7 165.43(15)
N12 Cu1 N1 142.67(15)
N6 Cu1 N1 80.21(15)
N7 Cu1 N1 97.59(16)
N12 Cu1 N8 113.78(15)
N6 Cu1 N8 96.98(15)
N7 Cu1 N8 97.53(15)
N1 Cu1 N8 103.53(14)
O16 Cl1 O113 135.6(12)
O16 Cl1 O15 116.0(10)
O113 Cl1 O15 108.1(10)
O16 Cl1 O11 101.9(13)
O15 Cl1 O11 141.7(12)
O16 Cl1 O112 75.7(11)
O113 Cl1 O112 117.4(9)
O15 Cl1 O112 69.3(10)
O11 Cl1 O112 118.2(13)
O16 Cl1 O17 112.4(10)
O113 Cl1 O17 45.9(11)
O15 Cl1 O17 107.1(10)
O11 Cl1 O17 49.4(13)
O112 Cl1 O17 74.1(13)
O16 Cl1 O18 109.8(10)
O113 Cl1 O18 59.0(14)
O15 Cl1 O18 107.3(10)
O11 Cl1 O18 61.5(14)
O112 Cl1 O18 174.5(12)
O17 Cl1 O18 103.4(10)
O16 Cl1 O114 100.5(12)
O113 Cl1 O114 112.1(8)
O15 Cl1 O114 49.5(10)
O11 Cl1 O114 130.6(12)
O112 Cl1 O114 109.7(8)
O17 Cl1 O114 146.6(12)
O18 Cl1 O114 69.6(13)
O16 Cl1 O14 46.0(10)
O113 Cl1 O14 134.0(11)
O15 Cl1 O14 88.6(10)
O11 Cl1 O14 116.1(9)
O17 Cl1 O14 88.5(13)
O18 Cl1 O14 155.8(12)
O114 Cl1 O14 111.2(10)
O16 Cl1 O13 83.0(13)
O113 Cl1 O13 112.2(12)
O15 Cl1 O13 77.6(11)
O11 Cl1 O13 113.9(10)
O112 Cl1 O13 126.5(11)
O17 Cl1 O13 158.1(13)
O18 Cl1 O13 55.4(14)
O14 Cl1 O13 113.2(9)
O113 Cl1 O111 106.8(8)
O15 Cl1 O111 142.8(10)
O11 Cl1 O111 74.4(12)
O112 Cl1 O111 105.2(8)
O17 Cl1 O111 106.3(14)
O18 Cl1 O111 80.1(11)
O114 Cl1 O111 104.6(9)
O14 Cl1 O111 76.3(8)
O13 Cl1 O111 77.6(10)
O16 Cl1 O12 144.1(11)
O113 Cl1 O12 75.0(10)
O11 Cl1 O12 106.9(10)
O112 Cl1 O12 72.0(9)
O17 Cl1 O12 73.2(13)
O18 Cl1 O12 102.7(12)
O114 Cl1 O12 76.6(10)
O14 Cl1 O12 100.9(8)
O13 Cl1 O12 103.9(9)
O111 Cl1 O12 177.2(9)
O44 Cl4 O41 103.4(7)
O44 Cl4 O42 111.7(6)
O41 Cl4 O42 109.2(6)
O44 Cl4 O43 110.6(5)
O41 Cl4 O43 108.9(5)
O42 Cl4 O43 112.6(4)
C14 N6 N5 108.0(4)
C14 N6 Cu1 118.4(3)
N5 N6 Cu1 131.5(3)
N5 C12 C13 108.5(4)
N5 C12 C11 116.3(4)
C13 C12 C11 135.2(4)
C28 N12 N11 108.5(3)
C28 N12 Cu1 117.3(3)
N11 N12 Cu1 132.5(3)
C12 N5 N6 108.7(4)
C12 N5 Cu2 119.4(3)
N6 N5 Cu2 131.5(3)
C16 N7 C15 109.9(4)
C16 N7 Cu1 114.4(3)
C15 N7 Cu1 106.8(3)
C16 N7 H7 108.5
C15 N7 H7 108.5
Cu1 N7 H7 108.5
C11 N4 C10 113.0(4)
C11 N4 Cu2 107.8(3)
C10 N4 Cu2 110.1(3)
C11 N4 H4 108.6
C10 N4 H4 108.6
Cu2 N4 H4 108.6
C24 N10 C25 111.4(4)
C24 N10 Cu2 112.4(3)
C25 N10 Cu2 109.3(3)
C24 N10 H10 107.8
C25 N10 H10 107.8
Cu2 N10 H10 107.8
C1 N1 C2 113.5(4)
C1 N1 Cu1 107.8(3)
C2 N1 Cu1 111.7(3)
C1 N1 H1 107.9
C2 N1 H1 107.9
Cu1 N1 H1 107.9
N12 C28 C27 109.3(4)
N12 C28 C15 113.8(4)
C27 C28 C15 136.8(4)
C21 C20 C19 111.7(4)
C21 C20 H20A 109.3
C19 C20 H20A 109.3
C21 C20 H20B 109.3
C19 C20 H20B 109.3
H20A C20 H20B 107.9
C18 N8 C19 112.6(4)
C18 N8 Cu1 114.7(3)
C19 N8 Cu1 113.3(3)
C18 N8 H8 105.0
C19 N8 H8 105.0
Cu1 N8 H8 105.0
N11 C26 C27 109.3(4)
N11 C26 C25 114.5(4)
C27 C26 C25 135.9(4)
N10 C25 C26 108.2(3)
N10 C25 H25A 110.1
C26 C25 H25A 110.1
N10 C25 H25B 110.1
C26 C25 H25B 110.1
H25A C25 H25B 108.4
C16 C17 C18 113.8(4)
C16 C17 H17A 108.8
C18 C17 H17A 108.8
C16 C17 H17B 108.8
C18 C17 H17B 108.8
H17A C17 H17B 107.7
C22 N9 C21 111.7(4)
C22 N9 Cu2 117.5(3)
C21 N9 Cu2 112.1(3)
C22 N9 H9 104.7
C21 N9 H9 104.7
Cu2 N9 H9 104.7
C14 C13 C12 105.3(4)
C14 C13 H13 127.3
C12 C13 H13 127.3
N1 C2 C3 112.5(4)
N1 C2 H2A 109.1
C3 C2 H2A 109.1
N1 C2 H2B 109.1
C3 C2 H2B 109.1
H2A C2 H2B 107.8
N1 C1 C14 109.0(3)
N1 C1 H1A 109.9
C14 C1 H1A 109.9
N1 C1 H1B 109.9
C14 C1 H1B 109.9
H1A C1 H1B 108.3
N12 N11 C26 108.1(3)
N12 N11 Cu2 130.7(2)
C26 N11 Cu2 116.6(3)
C4 C3 C2 112.2(4)
C4 C3 H3A 109.2
C2 C3 H3A 109.2
C4 C3 H3B 109.2
C2 C3 H3B 109.2
H3A C3 H3B 107.9
N6 C14 C13 109.5(4)
N6 C14 C1 115.1(4)
C13 C14 C1 135.3(4)
N8 C19 C20 111.6(4)
N8 C19 H19A 109.3
C20 C19 H19A 109.3
N8 C19 H19B 109.3
C20 C19 H19B 109.3
H19A C19 H19B 108.0
N7 C15 C28 108.1(4)
N7 C15 H15A 110.1
C28 C15 H15A 110.1
N7 C15 H15B 110.1
C28 C15 H15B 110.1
H15A C15 H15B 108.4
C28 C27 C26 104.8(4)
C28 C27 H27 127.6
C26 C27 H27 127.6
N9 C21 C20 112.5(4)
N9 C21 H21A 109.1
C20 C21 H21A 109.1
N9 C21 H21B 109.1
C20 C21 H21B 109.1
H21A C21 H21B 107.8
C22 C23 C24 113.7(5)
C22 C23 H23A 108.8
C24 C23 H23A 108.8
C22 C23 H23B 108.8
C24 C23 H23B 108.8
H23A C23 H23B 107.7
N3 C8 C9 111.0(5)
N3 C8 H8A 109.4
C9 C8 H8A 109.4
N3 C8 H8B 109.4
C9 C8 H8B 109.4
H8A C8 H8B 108.0
C12 C11 N4 110.1(4)
C12 C11 H11A 109.6
N4 C11 H11A 109.6
C12 C11 H11B 109.6
N4 C11 H11B 109.6
H11A C11 H11B 108.2
N2 C4 C3 109.1(4)
N2 C4 H4A 109.9
C3 C4 H4A 109.9
N2 C4 H4B 109.9
C3 C4 H4B 109.9
H4A C4 H4B 108.3
C7 N3 C8 116.4(6)
C7 N3 H3C 108.2
C8 N3 H3C 108.2
C7 N3 H3D 108.2
C8 N3 H3D 108.2
H3C N3 H3D 107.3
N8 C18 C17 112.4(4)
N8 C18 H18A 109.1
C17 C18 H18A 109.1
N8 C18 H18B 109.1
C17 C18 H18B 109.1
H18A C18 H18B 107.9
N9 C22 C23 111.6(4)
N9 C22 H22A 109.3
C23 C22 H22A 109.3
N9 C22 H22B 109.3
C23 C22 H22B 109.3
H22A C22 H22B 108.0
N7 C16 C17 114.9(4)
N7 C16 H16A 108.5
C17 C16 H16A 108.5
N7 C16 H16B 108.5
C17 C16 H16B 108.5
H16A C16 H16B 107.5
C10 C9 C8 113.9(5)
C10 C9 H9A 108.8
C8 C9 H9A 108.8
C10 C9 H9B 108.8
C8 C9 H9B 108.8
H9A C9 H9B 107.7
C7 C6 C5 125.7(8)
C7 C6 H6A 105.9
C5 C6 H6A 105.9
C7 C6 H6B 105.9
C5 C6 H6B 105.9
H6A C6 H6B 106.2
N10 C24 C23 113.8(4)
N10 C24 H24A 108.8
C23 C24 H24A 108.8
N10 C24 H24B 108.8
C23 C24 H24B 108.8
H24A C24 H24B 107.7
H21W O2 H22W 101.3
C4 N2 C5 114.7(5)
C4 N2 H2N 108.2
C5 N2 H2N 107.8
N4 C10 C9 113.1(4)
N4 C10 H10A 109.0
C9 C10 H10A 109.0
N4 C10 H10B 109.0
C9 C10 H10B 109.0
H10A C10 H10B 107.8
C6 C5 N2 109.6(6)
C6 C5 H5A 109.7
N2 C5 H5A 109.7
C6 C5 H5B 109.7
N2 C5 H5B 109.7
H5A C5 H5B 108.2
H41W O4 H42W 96.8
C6 C7 N3 109.7(7)
C6 C7 H7A 109.7
N3 C7 H7A 109.7
C6 C7 H7B 109.7
N3 C7 H7B 109.7
H7A C7 H7B 108.2
O34 Cl3 O31 110.8(13)
O34 Cl3 O32 111.5(13)
O31 Cl3 O32 109.4(13)
O34 Cl3 O33 108.1(12)
O31 Cl3 O33 110.0(13)
O32 Cl3 O33 106.9(13)
O24 Cl2 O22 105.0(5)
O24 Cl2 O21 117.5(7)
O22 Cl2 O21 108.6(5)
O24 Cl2 O23 108.4(8)
O22 Cl2 O23 115.9(9)
O21 Cl2 O23 102.0(7)
H32W O3 H31W 103.1
H12W O1 H11W 135.8

loop_
_geom_bond_atom_site_label_1
_geom_bond_atom_site_label_2
_geom_bond_distance
Cu2 N5 1.956(4)
Cu2 N11 1.965(3)
Cu2 N10 2.054(4)
Cu2 N4 2.163(4)
Cu2 N9 2.202(4)
Cu1 N12 1.955(3)
Cu1 N6 1.955(4)
Cu1 N7 2.070(4)
Cu1 N1 2.136(4)
Cu1 N8 2.221(4)
Cl1 O16 1.325(15)
Cl1 O113 1.349(11)
Cl1 O15 1.355(14)
Cl1 O11 1.366(14)
Cl1 O112 1.398(13)
Cl1 O17 1.400(15)
Cl1 O18 1.412(17)
Cl1 O114 1.415(12)
Cl1 O14 1.436(13)
Cl1 O13 1.443(15)
Cl1 O111 1.463(14)
Cl1 O12 1.519(16)
Cl4 O44 1.353(7)
Cl4 O41 1.354(7)
Cl4 O42 1.380(6)
Cl4 O43 1.381(5)
N6 C14 1.345(5)
N6 N5 1.351(5)
C12 N5 1.343(5)
C12 C13 1.391(7)
C12 C11 1.483(7)
N12 C28 1.337(5)
N12 N11 1.340(5)
N7 C16 1.479(6)
N7 C15 1.493(6)
N7 H7 0.9100
N4 C11 1.498(7)
N4 C10 1.499(7)
N4 H4 0.9100
N10 C24 1.480(6)
N10 C25 1.492(6)
N10 H10 0.9100
N1 C1 1.479(6)
N1 C2 1.482(6)
N1 H1 0.9100
C28 C27 1.374(6)
C28 C15 1.516(6)
C20 C21 1.517(7)
C20 C19 1.526(6)
C20 H20A 0.9700
C20 H20B 0.9700
N8 C18 1.457(6)
N8 C19 1.478(6)
N8 H8 0.9100
C26 N11 1.340(5)
C26 C27 1.377(6)
C26 C25 1.514(6)
C25 H25A 0.9700
C25 H25B 0.9700
C17 C16 1.514(7)
C17 C18 1.529(7)
C17 H17A 0.9700
C17 H17B 0.9700
N9 C22 1.485(6)
N9 C21 1.497(6)
N9 H9 0.9100
C13 C14 1.371(7)
C13 H13 0.9300
C2 C3 1.518(7)
C2 H2A 0.9700
C2 H2B 0.9700
C1 C14 1.494(7)
C1 H1A 0.9700
C1 H1B 0.9700
C3 C4 1.512(7)
C3 H3A 0.9700
C3 H3B 0.9700
C19 H19A 0.9700
C19 H19B 0.9700
C15 H15A 0.9700
C15 H15B 0.9700
C27 H27 0.9300
C21 H21A 0.9700
C21 H21B 0.9700
C23 C22 1.512(8)
C23 C24 1.517(7)
C23 H23A 0.9700
C23 H23B 0.9700
C8 N3 1.447(8)
C8 C9 1.540(8)
C8 H8A 0.9700
C8 H8B 0.9700
C11 H11A 0.9700
C11 H11B 0.9700
C4 N2 1.476(7)
C4 H4A 0.9700
C4 H4B 0.9700
N3 C7 1.441(8)
N3 H3C 0.9000
N3 H3D 0.9000
C18 H18A 0.9700
C18 H18B 0.9700
C22 H22A 0.9700
C22 H22B 0.9700
C16 H16A 0.9700
C16 H16B 0.9700
C9 C10 1.514(8)
C9 H9A 0.9700
C9 H9B 0.9700
C6 C7 1.441(8)
C6 C5 1.443(10)
C6 H6A 0.9700
C6 H6B 0.9700
C24 H24A 0.9700
C24 H24B 0.9700
O2 H21W 0.8566
O2 H22W 0.8401
N2 C5 1.530(8)
N2 H2N 0.8823
C10 H10A 0.9700
C10 H10B 0.9700
C5 H5A 0.9700
C5 H5B 0.9700
O4 H41W 0.8124
O4 H42W 0.8285
C7 H7A 0.9700
C7 H7B 0.9700
Cl3 O34 1.23(2)
Cl3 O31 1.24(2)
Cl3 O32 1.25(2)
Cl3 O33 1.257(19)
O33 H32W 0.8711
Cl2 O24 1.372(8)
Cl2 O22 1.376(7)
Cl2 O21 1.421(7)
Cl2 O23 1.464(13)
O3 H32W 0.8086
O3 H31W 0.8355
O1 H12W 0.8055
O1 H11W 0.8019

loop_
_geom_hbond_atom_site_label_D
_geom_hbond_atom_site_label_H
_geom_hbond_atom_site_label_A
_geom_hbond_distance_DH
_geom_hbond_distance_HA
_geom_hbond_distance_DA
_geom_hbond_angle_DHA
_geom_hbond_site_symmetry_A
N7 H7 O41 0.91 2.30 3.162(8) 157.9 1_565
N4 H4 O21 0.91 2.31 3.132(8) 150.4 2_655
N10 H10 O14 0.91 2.26 3.111(18) 155.4 2_655
N10 H10 O15 0.91 2.29 3.108(16) 149.5 2_655
N10 H10 O112 0.91 2.38 3.281(17) 171.2 2_655
N10 H10 O114 0.91 2.48 3.139(17) 130.0 2_655
N10 H10 O16 0.91 2.57 3.30(2) 137.9 2_655
N1 H1 O3 0.91 2.02 2.920(7) 170.6 4_675
N1 H1 O33 0.91 2.38 3.20(2) 149.4 4_675
N8 H8 O31 0.91 2.28 3.13(3) 155.6 4_675
N8 H8 O22 0.91 2.40 3.226(8) 150.5 4_675
N9 H9 O22 0.91 2.28 3.139(7) 158.3 2_655
N3 H3C N2 0.90 1.83 2.661(8) 152.8 .
O2 H21W O43 0.86 2.09 2.933(13) 166.2 2_645
O2 H22W O12 0.84 2.16 2.99(2) 167.1 .
O2 H22W O17 0.84 2.37 2.91(3) 122.3 .
O2 H22W O112 0.84 2.35 2.938(19) 127.6 .
N2 H2N O4 0.88 2.14 2.962(14) 153.7 1_665
O4 H41W O34 0.81 2.12 2.65(2) 122.9 3_556
O4 H41W O23 0.81 2.44 3.03(2) 130.4 3_556
O4 H42W O1 0.83 1.98 2.68(2) 141.2 .
O3 H32W O23 0.81 2.53 3.082(17) 127.2 .
O3 H31W O44 0.84 2.17 3.003(12) 179.5 4_466
O1 H12W O21 0.81 2.45 3.058(19) 133.5 .
O1 H12W O24 0.81 2.46 3.26(2) 168.1 .
O1 H11W O2 0.80 1.67 2.427(14) 157.9 .
